data_4519266
loop_
_publ_author_name
'Kirlikovali, Kent O.'
'Goswami, Subhadip'
'Mian, Mohammad Rasel'
'Krzyaniak, Matthew D.'
'Wasielewski, Michael R.'
'Hupp, Joseph T.'
'Li, Peng'
'Farha, Omar K.'

_publ_section_title
;
 An Electrically Conductive Tetrathiafulvalene-Based Hydrogen-Bonded
 Organic Framework
;
_journal_issue 1
_journal_name_full 'ACS Materials Letters'
_journal_page_first 128
_journal_page_last 135
_journal_paper_doi 10.1021/acsmaterialslett.1c00628
_journal_volume 4
_journal_year 2021
_chemical_formula_moiety 'C50 H20 O8 S4'
_chemical_formula_sum 'C50 H20 O8 S4'
_chemical_formula_weight 876.90
_space_group_crystal_system triclinic
_space_group_IT_number 2
_space_group_name_Hall '-P 1'
_space_group_name_H-M_alt 'P -1'
_atom_sites_solution_hydrogens geom
_audit_creation_date 2021-07-22
_audit_creation_method
;
Olex2 1.3
(compiled 2020.02.04 svn.rd84adfe8 for OlexSys, GUI svn.r6032)
;
_cell_angle_alpha 65.6390(10)
_cell_angle_beta 83.8100(10)
_cell_angle_gamma 82.1950(10)
_cell_formula_units_Z 2
_cell_length_a 8.50090(10)
_cell_length_b 21.4939(3)
_cell_length_c 25.0055(3)
_cell_measurement_reflns_used 17228
_cell_measurement_temperature 100(2)
_cell_measurement_theta_max 79.6
_cell_measurement_theta_min 3.5
_cell_volume 4116.79(10)
_computing_molecular_graphics 'Olex2 1.3 (Dolomanov et al., 2009)'
_computing_publication_material 'Olex2 1.3 (Dolomanov et al., 2009)'
_computing_structure_refinement 'SHELXL 2018/3 (Sheldrick, 2015)'
_computing_structure_solution 'olex2.solve 1.3 (Bourhis et al., 2015)'
_diffrn_ambient_temperature 100.15
_diffrn_measured_fraction_theta_full 1.000
_diffrn_measured_fraction_theta_max 0.962
_diffrn_measurement_device_type 'XtaLAB Synergy, Single source at home/near, HyPix'
_diffrn_radiation_type CuK\a
_diffrn_radiation_wavelength 1.54184
_diffrn_reflns_av_R_equivalents 0.0430
_diffrn_reflns_av_unetI/netI 0.0315
_diffrn_reflns_Laue_measured_fraction_full 1.000
_diffrn_reflns_Laue_measured_fraction_max 0.962
_diffrn_reflns_limit_h_max 9
_diffrn_reflns_limit_h_min -10
_diffrn_reflns_limit_k_max 27
_diffrn_reflns_limit_k_min -27
_diffrn_reflns_limit_l_max 30
_diffrn_reflns_limit_l_min -31
_diffrn_reflns_number 81923
_diffrn_reflns_point_group_measured_fraction_full 1.000
_diffrn_reflns_point_group_measured_fraction_max 0.962
_diffrn_reflns_theta_full 67.684
_diffrn_reflns_theta_max 79.597
_diffrn_reflns_theta_min 3.534
_exptl_absorpt_coefficient_mu 1.303
_exptl_absorpt_correction_T_max 0.925
_exptl_absorpt_correction_T_min 0.771
_exptl_absorpt_correction_type multi-scan
_exptl_crystal_colour 'clear reddish red'
_exptl_crystal_colour_lustre clear
_exptl_crystal_colour_modifier reddish
_exptl_crystal_colour_primary red
_exptl_crystal_density_diffrn 0.707
_exptl_crystal_description needle
_exptl_crystal_F_000 896
_exptl_crystal_size_max 0.2
_exptl_crystal_size_mid 0.05
_exptl_crystal_size_min 0.05
_refine_diff_density_max 1.688
_refine_diff_density_min -0.598
_refine_diff_density_rms 0.100
_refine_ls_extinction_method none
_refine_ls_goodness_of_fit_ref 1.381
_refine_ls_hydrogen_treatment constr
_refine_ls_matrix_type full
_refine_ls_number_parameters 589
_refine_ls_number_reflns 17228
_refine_ls_number_restraints 1
_refine_ls_restrained_S_all 1.381
_refine_ls_R_factor_all 0.1126
_refine_ls_R_factor_gt 0.1013
_refine_ls_shift/su_max 0.001
_refine_ls_shift/su_mean 0.000
_refine_ls_structure_factor_coef Fsqd
_refine_ls_weighting_details 'w=1/[\s^2^(Fo^2^)+(0.2000P)^2^] where P=(Fo^2^+2Fc^2^)/3'
_refine_ls_weighting_scheme calc
_refine_ls_wR_factor_gt 0.3121
_refine_ls_wR_factor_ref 0.3287
_reflns_Friedel_coverage 0.000
_reflns_number_gt 13674
_reflns_number_total 17228
_reflns_threshold_expression 'I > 2\s(I)'
_cod_data_source_file tz1c00628_si_003.cif
_cod_data_source_block shelx
_cod_database_code 4519266
_shelx_shelxl_version_number 2018/3
_shelx_space_group_comment
;
The symmetry employed for this shelxl refinement is uniquely defined
by the following loop, which should always be used as a source of
symmetry information in preference to the above space-group names.
They are only intended as comments.
;
_shelx_estimated_absorpt_t_max 0.938
_shelx_estimated_absorpt_t_min 0.781
_olex2_refinement_description
;
1. Fixed Uiso
 At 1.2 times of:
  All C(H) groups
2. Restrained distances
 C51-C61
 1.55 with sigma of 0.02
3. Uiso/Uaniso restraints and constraints
Uanis(C18) = Uanis(C17)
Uanis(C27) = Uanis(C28)
Uanis(C19) = Uanis(O1)
Uanis(C23) = Uanis(C22)
Uanis(C014) = Uanis(O3)
Uanis(C44) = Uanis(O5)
Uanis(C014) = Uanis(O4)
Uanis(C24) = Uanis(C23)
Uanis(C24) = Uanis(C26)
Uanis(C61) = Uanis(O8)
4. Others
 Fixed Sof: C57(0.5) H57(0.5) O6(0.5) O9(0.5) C58(0.5) C43(0.5) H43(0.5)
 C01M(0.5) H01M(0.5) O10(0.5) C41(0.5) C51(0.5) C49(0.5) H49(0.5) C36(0.5)
 H36(0.5) C38(0.5) C50(0.5) H50(0.5) C44(0.5) C59(0.5) C37(0.5) H37(0.5)
 C61(0.5) O7(0.5) C42(0.5) H42(0.5) C45(0.5)
5.a Aromatic/amide H refined with riding coordinates:
 C8(H8), C12(H12), C9(H9), C25(H25), C56(H56), C47(H47), C18(H18), C21(H21),
 C31(H31), C22(H22), C26(H26), C29(H29), C35(H35), C13(H13), C14(H14), C27(H27),
  C57(H57), C43(H43), C01M(H01M), C49(H49), C36(H36), C50(H50), C37(H37),
 C42(H42)
;
_smtbx_masks_void_probe_radius 1.2
_smtbx_masks_void_truncation_radius 1.2
_olex2_submission_special_instructions 'No special instructions were received'

loop_
_space_group_symop_operation_xyz
'x, y, z'
'-x, -y, -z'

loop_
_atom_site_label
_atom_site_type_symbol
_atom_site_fract_x
_atom_site_fract_y
_atom_site_fract_z
_atom_site_U_iso_or_equiv
_atom_site_adp_type
_atom_site_occupancy
_atom_site_site_symmetry_order
_atom_site_calc_flag
_atom_site_refinement_flags_posn
_atom_site_refinement_flags_adp
_atom_site_refinement_flags_occupancy
_atom_site_disorder_assembly
_atom_site_disorder_group
S001 S 0.75678(7) 0.47016(3) 0.52875(3) 0.03515(19) Uani 1 1 d . . . . .
S002 S 0.64519(7) 0.58259(3) 0.42020(3) 0.03724(19) Uani 1 1 d . . . . .
S003 S 0.43891(7) 0.65827(3) 0.49695(3) 0.03785(19) Uani 1 1 d . . . . .
S004 S 0.56500(7) 0.55044(3) 0.60526(3) 0.0386(2) Uani 1 1 d . . . . .
O1 O 1.4948(3) 0.11787(14) 0.50373(17) 0.0801(8) Uani 1 1 d . . . . .
C4 C 0.6420(3) 0.54964(13) 0.49718(11) 0.0348(5) Uani 1 1 d . . . . .
C3 C 0.5599(3) 0.58102(13) 0.52837(12) 0.0362(5) Uani 1 1 d . . . . .
O3 O -0.2902(4) 1.01212(16) 0.5197(2) 0.1052(9) Uani 1 1 d . . . . .
C2 C 0.4422(3) 0.61946(15) 0.61266(13) 0.0404(6) Uani 1 1 d . . . . .
C5 C 0.8022(3) 0.52353(13) 0.41273(12) 0.0361(5) Uani 1 1 d . . . . .
C1 C 0.3867(3) 0.67010(14) 0.56274(13) 0.0399(6) Uani 1 1 d . . . . .
C7 C 0.9659(3) 0.41028(13) 0.46826(13) 0.0368(5) Uani 1 1 d . . . . .
C11 C 1.1097(3) 0.33029(16) 0.42954(17) 0.0509(8) Uani 1 1 d . . . . .
C6 C 0.8526(3) 0.47103(13) 0.46162(12) 0.0355(5) Uani 1 1 d . . . . .
C8 C 1.0365(3) 0.37169(14) 0.52230(14) 0.0429(6) Uani 1 1 d . . . . .
H8 H 1.012259 0.385736 0.553893 0.051 Uiso 1 1 calc R U . . .
C10 C 1.1811(3) 0.29256(15) 0.48371(17) 0.0517(8) Uani 1 1 d . . . . .
C12 C 1.0010(3) 0.38772(15) 0.42327(15) 0.0456(7) Uani 1 1 d . . . . .
H12 H 0.950122 0.411837 0.387325 0.055 Uiso 1 1 calc R U . . .
C46 C 0.8580(3) 0.53910(14) 0.35049(12) 0.0408(6) Uani 1 1 d . . . . .
C30 C 0.4012(4) 0.61046(18) 0.67392(14) 0.0495(7) Uani 1 1 d . . . . .
C9 C 1.1402(3) 0.31379(16) 0.52992(17) 0.0532(8) Uani 1 1 d . . . . .
H9 H 1.184551 0.287957 0.566958 0.064 Uiso 1 1 calc R U . . .
O4 O -0.3189(4) 1.03004(16) 0.4281(2) 0.1052(9) Uani 1 1 d . . . . .
C25 C 0.1968(4) 0.76738(16) 0.50495(17) 0.0541(8) Uani 1 1 d . . . . .
H25 H 0.210459 0.750303 0.475074 0.065 Uiso 1 1 calc R U . . .
C20 C 0.2827(4) 0.73349(15) 0.55521(15) 0.0483(7) Uani 1 1 d . . . . .
C24 C 0.0897(4) 0.82667(19) 0.4972(2) 0.0713(6) Uani 1 1 d . . . . .
C56 C 0.7474(4) 0.55351(17) 0.30878(14) 0.0509(7) Uani 1 1 d . . . . .
H56 H 0.637208 0.557006 0.319899 0.061 Uiso 1 1 calc R U . . .
O2 O 1.4650(4) 0.13218(16) 0.41332(18) 0.0912(10) Uani 1 1 d . . . . .
C23 C 0.0696(4) 0.85239(19) 0.5406(2) 0.0713(6) Uani 1 1 d . . . . .
C47 C 1.0201(4) 0.53875(19) 0.33368(15) 0.0555(8) Uani 1 1 d . . . . .
H47 H 1.096099 0.532200 0.361209 0.067 Uiso 1 1 calc R U . . .
C18 C 1.2904(4) 0.23368(19) 0.4905(2) 0.0683(8) Uani 1 1 d . . . . .
H18 H 1.339540 0.209115 0.526802 0.082 Uiso 1 1 calc R U . . .
C21 C 0.2685(4) 0.76283(17) 0.59751(18) 0.0600(9) Uani 1 1 d . . . . .
H21 H 0.332483 0.743073 0.630516 0.072 Uiso 1 1 calc R U . . .
C55 C 0.7950(5) 0.5630(2) 0.25042(15) 0.0609(9) Uani 1 1 d . . . . .
C31 C 0.2424(4) 0.6174(2) 0.69324(16) 0.0590(9) Uani 1 1 d . . . . .
H31 H 0.161029 0.629526 0.666431 0.071 Uiso 1 1 calc R U . . .
C22 C 0.1624(4) 0.81967(18) 0.5908(2) 0.0713(6) Uani 1 1 d . . . . .
H22 H 0.150948 0.837388 0.620213 0.086 Uiso 1 1 calc R U . . .
C26 C 0.0055(4) 0.86150(18) 0.4452(2) 0.0713(6) Uani 1 1 d . . . . .
H26 H 0.024966 0.845997 0.414360 0.086 Uiso 1 1 calc R U . . .
C54 C 0.9591(5) 0.5587(2) 0.23441(16) 0.0669(10) Uani 1 1 d . . . . .
C48 C 1.0695(5) 0.5482(2) 0.27552(18) 0.0711(11) Uani 1 1 d . . . . .
C32 C 0.2022(5) 0.6065(2) 0.75208(18) 0.0704(11) Uani 1 1 d . . . . .
C29 C -0.0474(5) 0.9091(2) 0.5343(2) 0.0794(13) Uani 1 1 d . . . . .
H29 H -0.068294 0.925983 0.564235 0.095 Uiso 1 1 calc R U . . .
C35 C 0.5186(5) 0.5930(3) 0.71349(18) 0.0772(12) Uani 1 1 d . . . . .
H35 H 0.626609 0.587233 0.700463 0.093 Uiso 1 1 calc R U . . .
C014 C -0.2548(6) 0.9960(2) 0.4781(3) 0.1052(9) Uani 1 1 d . . . . .
C13 C 1.1518(5) 0.3059(2) 0.3861(2) 0.0698(10) Uani 1 1 d . . . . .
H13 H 1.105068 0.329557 0.349310 0.084 Uiso 1 1 calc R U . . .
C17 C 1.3246(4) 0.21274(18) 0.4483(2) 0.0683(8) Uani 1 1 d . . . . .
C28 C -0.1294(5) 0.9386(2) 0.4832(3) 0.0903(12) Uani 1 1 d . . . . .
C19 C 1.4377(5) 0.1494(2) 0.4569(3) 0.0801(8) Uani 1 1 d . . . . .
C14 C 1.2568(5) 0.2498(2) 0.3937(2) 0.0716(11) Uani 1 1 d . . . . .
H14 H 1.284285 0.235668 0.362251 0.086 Uiso 1 1 calc R U . . .
O8 O 1.0974(5) 0.5657(4) 0.06756(18) 0.161(2) Uani 1 1 d . . . . .
C53 C 1.0063(6) 0.5624(3) 0.17694(19) 0.0859(14) Uani 1 1 d . . . . .
C33 C 0.3198(6) 0.5895(3) 0.79191(19) 0.0860(14) Uani 1 1 d . . . . .
C27 C -0.1014(5) 0.9160(2) 0.4387(3) 0.0903(12) Uani 1 1 d . . . . .
H27 H -0.156898 0.938703 0.403660 0.108 Uiso 1 1 calc R U . . .
C34 C 0.4825(6) 0.5837(4) 0.7723(2) 0.0986(18) Uani 1 1 d . . . . .
C40 C 0.2786(7) 0.5814(5) 0.8501(2) 0.126(3) Uani 1 1 d . . . . .
C57 C 0.6925(9) 0.5752(4) 0.2108(3) 0.0589(17) Uani 0.5 1 d . . P . .
H57 H 0.583043 0.583546 0.220838 0.071 Uiso 0.5 1 calc R U P . .
O6 O -0.0766(10) 0.5789(6) 0.9447(3) 0.122(3) Uani 0.5 1 d . . P . .
O9 O 0.8356(9) 0.5799(5) 0.0473(3) 0.115(3) Uani 0.5 1 d . . P . .
C58 C 0.8982(11) 0.5689(5) 0.1417(3) 0.073(2) Uani 0.5 1 d . . P . .
C43 C 0.0444(10) 0.6132(6) 0.7726(4) 0.081(3) Uani 0.5 1 d . . P . .
H43 H -0.036777 0.625236 0.745756 0.097 Uiso 0.5 1 calc R U P . .
C01M C 0.7333(11) 0.5767(6) 0.1561(3) 0.080(3) Uani 0.5 1 d . . P . .
H01M H 0.655826 0.582485 0.129264 0.095 Uiso 0.5 1 calc R U P . .
O10 O 1.3644(10) 0.5724(7) 0.0827(3) 0.161(5) Uani 0.5 1 d . . P . .
C41 C 0.1245(12) 0.5820(7) 0.8699(4) 0.099(4) Uani 0.5 1 d . . P . .
C51 C 1.1528(12) 0.5676(6) 0.1577(4) 0.089(3) Uani 0.5 1 d D . P . .
C49 C 1.2209(10) 0.5550(6) 0.2528(4) 0.089(3) Uani 0.5 1 d . . P . .
H49 H 1.300582 0.554677 0.276840 0.106 Uiso 0.5 1 calc R U P . .
C36 C 0.5916(14) 0.5729(8) 0.8122(5) 0.116(5) Uani 0.5 1 d . . P . .
H36 H 0.700860 0.570392 0.799540 0.139 Uiso 0.5 1 calc R U P . .
C38 C 0.3943(16) 0.5755(9) 0.8864(5) 0.128(5) Uani 0.5 1 d . . P . .
C50 C 1.2643(12) 0.5624(7) 0.1948(4) 0.106(4) Uani 0.5 1 d . . P . .
H50 H 1.373124 0.563689 0.181325 0.127 Uiso 0.5 1 calc R U P . .
C44 C 0.070(2) 0.5711(13) 0.9317(6) 0.182(3) Uani 0.5 1 d . . P . .
C59 C 0.9456(13) 0.5649(7) 0.0833(4) 0.103(4) Uani 0.5 1 d . . P . .
C37 C 0.5556(15) 0.5653(12) 0.8698(7) 0.163(8) Uani 0.5 1 d . . P . .
H37 H 0.636305 0.553839 0.896767 0.196 Uiso 0.5 1 calc R U P . .
C61 C 1.2122(17) 0.5688(12) 0.0951(5) 0.161(2) Uani 0.5 1 d D . P . .
O5 O 0.1978(7) 0.5662(4) 0.9640(2) 0.182(3) Uani 1 1 d . . . . .
O7 O 0.4658(14) 0.5683(10) 0.9795(4) 0.213(8) Uani 0.5 1 d . . P . .
C42 C 0.0016(11) 0.6033(6) 0.8289(4) 0.090(3) Uani 0.5 1 d . . P . .
H42 H -0.106724 0.610244 0.841065 0.108 Uiso 0.5 1 calc R U P . .
C45 C 0.3487(18) 0.5672(11) 0.9501(7) 0.146(7) Uani 0.5 1 d . . P . .

loop_
_atom_site_aniso_label
_atom_site_aniso_U_11
_atom_site_aniso_U_22
_atom_site_aniso_U_33
_atom_site_aniso_U_23
_atom_site_aniso_U_13
_atom_site_aniso_U_12
S001 0.0318(3) 0.0364(3) 0.0387(3) -0.0213(3) 0.0005(2) 0.0099(2)
S002 0.0360(3) 0.0400(3) 0.0369(3) -0.0221(3) -0.0003(2) 0.0125(3)
S003 0.0350(3) 0.0371(3) 0.0437(4) -0.0239(3) 0.0006(3) 0.0117(2)
S004 0.0341(3) 0.0471(4) 0.0380(4) -0.0254(3) 0.0005(2) 0.0092(3)
O1 0.0546(13) 0.0519(13) 0.125(2) -0.0355(13) 0.0187(13) 0.0049(9)
C4 0.0296(12) 0.0371(12) 0.0364(12) -0.0156(10) -0.0002(10) 0.0022(9)
C3 0.0308(12) 0.0382(12) 0.0417(13) -0.0201(11) -0.0042(10) 0.0041(10)
O3 0.0722(14) 0.0560(12) 0.183(3) -0.0558(14) 0.0274(15) 0.0053(9)
C2 0.0331(13) 0.0485(14) 0.0494(15) -0.0322(12) 0.0043(11) -0.0007(11)
C5 0.0302(12) 0.0414(13) 0.0417(14) -0.0256(11) 0.0028(10) 0.0053(10)
C1 0.0322(12) 0.0426(13) 0.0525(16) -0.0303(12) 0.0072(11) 0.0003(10)
C7 0.0262(11) 0.0352(12) 0.0525(15) -0.0245(11) 0.0070(10) 0.0011(9)
C11 0.0340(14) 0.0462(15) 0.083(2) -0.0415(16) 0.0143(14) -0.0028(12)
C6 0.0258(11) 0.0404(13) 0.0472(14) -0.0278(11) 0.0026(10) 0.0031(9)
C8 0.0317(13) 0.0389(13) 0.0606(17) -0.0263(12) 0.0008(11) 0.0056(10)
C10 0.0309(13) 0.0367(14) 0.090(2) -0.0327(15) 0.0054(14) 0.0033(11)
C12 0.0338(13) 0.0442(14) 0.0662(19) -0.0348(14) 0.0057(12) 0.0059(11)
C46 0.0421(14) 0.0420(13) 0.0443(14) -0.0276(12) 0.0038(11) 0.0050(11)
C30 0.0454(16) 0.0625(18) 0.0491(16) -0.0355(14) 0.0074(13) 0.0014(13)
C9 0.0330(14) 0.0437(15) 0.077(2) -0.0233(15) -0.0003(14) 0.0099(11)
O4 0.0722(14) 0.0560(12) 0.183(3) -0.0558(14) 0.0274(15) 0.0053(9)
C25 0.0387(15) 0.0418(15) 0.079(2) -0.0278(15) 0.0095(14) 0.0062(12)
C20 0.0381(14) 0.0420(14) 0.069(2) -0.0315(14) 0.0107(13) 0.0024(11)
C24 0.0479(10) 0.0484(10) 0.1189(18) -0.0426(11) 0.0200(9) 0.0006(7)
C56 0.0506(17) 0.0581(17) 0.0446(16) -0.0256(14) 0.0035(13) 0.0036(13)
O2 0.0676(18) 0.0752(18) 0.152(3) -0.076(2) 0.0009(18) 0.0166(14)
C23 0.0479(10) 0.0484(10) 0.1189(18) -0.0426(11) 0.0200(9) 0.0006(7)
C47 0.0413(16) 0.075(2) 0.0546(18) -0.0357(16) 0.0119(13) 0.0001(14)
C18 0.0423(12) 0.0492(13) 0.118(2) -0.0443(14) 0.0137(13) 0.0010(10)
C21 0.0572(19) 0.0507(17) 0.083(2) -0.0443(17) 0.0197(17) -0.0015(14)
C55 0.067(2) 0.074(2) 0.0431(17) -0.0292(16) 0.0054(15) 0.0017(17)
C31 0.0473(17) 0.088(2) 0.0581(19) -0.0503(19) 0.0125(14) -0.0043(16)
C22 0.0479(10) 0.0484(10) 0.1189(18) -0.0426(11) 0.0200(9) 0.0006(7)
C26 0.0479(10) 0.0484(10) 0.1189(18) -0.0426(11) 0.0200(9) 0.0006(7)
C54 0.077(2) 0.078(2) 0.0463(18) -0.0317(17) 0.0141(17) -0.0015(19)
C48 0.054(2) 0.093(3) 0.069(2) -0.044(2) 0.0248(18) -0.0015(18)
C32 0.057(2) 0.101(3) 0.068(2) -0.055(2) 0.0183(18) -0.0044(19)
C29 0.057(2) 0.056(2) 0.132(4) -0.052(2) 0.029(2) -0.0099(17)
C35 0.055(2) 0.132(4) 0.060(2) -0.062(2) 0.0043(17) 0.007(2)
C014 0.0722(14) 0.0560(12) 0.183(3) -0.0558(14) 0.0274(15) 0.0053(9)
C13 0.053(2) 0.076(2) 0.094(3) -0.054(2) 0.0011(19) 0.0097(17)
C17 0.0423(12) 0.0492(13) 0.118(2) -0.0443(14) 0.0137(13) 0.0010(10)
C28 0.0501(15) 0.0512(15) 0.161(4) -0.0416(18) 0.0162(18) 0.0030(12)
C19 0.0546(13) 0.0519(13) 0.125(2) -0.0355(13) 0.0187(13) 0.0049(9)
C14 0.055(2) 0.071(2) 0.103(3) -0.054(2) 0.002(2) 0.0066(17)
O8 0.102(3) 0.313(7) 0.074(2) -0.102(3) -0.003(2) 0.036(4)
C53 0.082(3) 0.117(4) 0.059(2) -0.046(2) 0.022(2) 0.001(3)
C33 0.073(3) 0.136(4) 0.061(2) -0.059(3) 0.010(2) 0.001(3)
C27 0.0501(15) 0.0512(15) 0.161(4) -0.0416(18) 0.0162(18) 0.0030(12)
C34 0.072(3) 0.171(6) 0.062(3) -0.066(3) 0.001(2) 0.016(3)
C40 0.094(4) 0.225(8) 0.072(3) -0.088(4) 0.011(3) 0.021(4)
C57 0.064(4) 0.079(5) 0.034(3) -0.029(3) -0.002(3) 0.008(3)
O6 0.114(6) 0.200(9) 0.065(4) -0.077(5) 0.034(4) -0.014(6)
O9 0.098(5) 0.210(9) 0.051(3) -0.071(5) 0.016(3) -0.009(5)
C58 0.093(6) 0.093(6) 0.030(3) -0.028(3) -0.007(3) 0.013(4)
C43 0.052(4) 0.149(9) 0.059(4) -0.064(5) 0.016(3) -0.012(5)
C01M 0.075(5) 0.125(8) 0.037(3) -0.037(4) 0.000(3) 0.007(5)
O10 0.093(6) 0.314(15) 0.060(4) -0.084(6) 0.007(4) 0.043(7)
C41 0.084(6) 0.161(11) 0.057(5) -0.061(6) 0.003(4) 0.027(6)
C51 0.072(6) 0.127(9) 0.072(6) -0.049(6) -0.012(4) 0.015(5)
C49 0.059(5) 0.148(9) 0.062(5) -0.054(6) -0.008(4) 0.021(5)
C36 0.085(7) 0.208(14) 0.074(6) -0.085(8) -0.005(5) 0.015(8)
C38 0.102(9) 0.220(17) 0.074(7) -0.083(9) 0.016(6) 0.004(9)
C50 0.062(5) 0.174(12) 0.073(6) -0.051(7) 0.012(4) 0.011(6)
C44 0.133(4) 0.339(8) 0.080(3) -0.116(4) 0.006(2) 0.051(5)
C59 0.093(7) 0.155(10) 0.045(4) -0.044(5) 0.010(4) 0.037(6)
C37 0.074(7) 0.35(3) 0.120(10) -0.153(15) 0.023(7) -0.022(11)
C61 0.102(3) 0.313(7) 0.074(2) -0.102(3) -0.003(2) 0.036(4)
O5 0.133(4) 0.339(8) 0.080(3) -0.116(4) 0.006(2) 0.051(5)
O7 0.131(9) 0.43(2) 0.088(6) -0.138(11) 0.012(6) 0.010(12)
C42 0.069(5) 0.149(10) 0.061(5) -0.060(6) 0.014(4) 0.007(5)
C45 0.094(9) 0.26(2) 0.109(10) -0.113(13) 0.014(8) -0.009(11)

loop_
_atom_type_symbol
_atom_type_description
_atom_type_scat_dispersion_real
_atom_type_scat_dispersion_imag
_atom_type_scat_source
C C 0.0181 0.0091 'International Tables Vol C Tables 4.2.6.8 and 6.1.1.4'
H H 0.0000 0.0000 'International Tables Vol C Tables 4.2.6.8 and 6.1.1.4'
O O 0.0492 0.0322 'International Tables Vol C Tables 4.2.6.8 and 6.1.1.4'
S S 0.3331 0.5567 'International Tables Vol C Tables 4.2.6.8 and 6.1.1.4'

loop_
_geom_angle_atom_site_label_1
_geom_angle_atom_site_label_2
_geom_angle_atom_site_label_3
_geom_angle
_geom_angle_site_symmetry_1
_geom_angle_site_symmetry_3
_geom_angle_publ_flag
C4 S001 C6 96.11(12) . . ?
C4 S002 C5 95.51(12) . . ?
C3 S003 C1 96.50(13) . . ?
C2 S004 C3 96.47(13) . . ?
S002 C4 S001 113.46(14) . . ?
C3 C4 S001 123.3(2) . . ?
C3 C4 S002 123.2(2) . . ?
S003 C3 S004 113.55(14) . . ?
C4 C3 S003 123.1(2) . . ?
C4 C3 S004 123.3(2) . . ?
C1 C2 S004 116.9(2) . . ?
C1 C2 C30 128.6(3) . . ?
C30 C2 S004 114.2(2) . . ?
C6 C5 S002 118.08(19) . . ?
C6 C5 C46 128.7(2) . . ?
C46 C5 S002 113.2(2) . . ?
C2 C1 S003 116.45(19) . . ?
C2 C1 C20 129.2(3) . . ?
C20 C1 S003 114.3(2) . . ?
C8 C7 C6 119.9(2) . . ?
C12 C7 C6 121.8(3) . . ?
C12 C7 C8 118.2(2) . . ?
C12 C11 C10 119.4(3) . . ?
C13 C11 C10 116.0(3) . . ?
C13 C11 C12 124.5(4) . . ?
C5 C6 S001 115.52(18) . . ?
C5 C6 C7 129.8(2) . . ?
C7 C6 S001 114.4(2) . . ?
C7 C8 H8 119.5 . . ?
C9 C8 C7 120.9(3) . . ?
C9 C8 H8 119.5 . . ?
C11 C10 C18 119.7(3) . . ?
C9 C10 C11 118.7(3) . . ?
C9 C10 C18 121.6(4) . . ?
C7 C12 C11 121.7(3) . . ?
C7 C12 H12 119.2 . . ?
C11 C12 H12 119.2 . . ?
C56 C46 C5 119.5(3) . . ?
C56 C46 C47 119.7(3) . . ?
C47 C46 C5 120.7(3) . . ?
C31 C30 C2 120.0(3) . . ?
C35 C30 C2 120.8(3) . . ?
C35 C30 C31 119.2(3) . . ?
C8 C9 C10 120.9(3) . . ?
C8 C9 H9 119.5 . . ?
C10 C9 H9 119.5 . . ?
C20 C25 H25 119.1 . . ?
C20 C25 C24 121.8(4) . . ?
C24 C25 H25 119.1 . . ?
C25 C20 C1 119.9(3) . . ?
C25 C20 C21 118.0(3) . . ?
C21 C20 C1 122.1(3) . . ?
C25 C24 C26 121.2(4) . . ?
C23 C24 C25 119.5(4) . . ?
C23 C24 C26 119.3(3) . . ?
C46 C56 H56 119.2 . . ?
C46 C56 C55 121.5(3) . . ?
C55 C56 H56 119.2 . . ?
C24 C23 C22 118.8(3) . . ?
C24 C23 C29 119.0(5) . . ?
C22 C23 C29 122.2(4) . . ?
C46 C47 H47 120.4 . . ?
C46 C47 C48 119.3(3) . . ?
C48 C47 H47 120.4 . . ?
C10 C18 H18 119.2 . . ?
C17 C18 C10 121.6(4) . . ?
C17 C18 H18 119.2 . . ?
C20 C21 H21 119.8 . . ?
C22 C21 C20 120.3(4) . . ?
C22 C21 H21 119.8 . . ?
C56 C55 C54 118.5(3) . . ?
C57 C55 C56 122.4(4) . . ?
C57 C55 C54 119.1(4) . . ?
C30 C31 H31 119.9 . . ?
C30 C31 C32 120.3(3) . . ?
C32 C31 H31 119.9 . . ?
C23 C22 H22 119.3 . . ?
C21 C22 C23 121.4(4) . . ?
C21 C22 H22 119.3 . . ?
C24 C26 H26 119.3 . . ?
C27 C26 C24 121.3(5) . . ?
C27 C26 H26 119.3 . . ?
C55 C54 C53 118.1(4) . . ?
C48 C54 C55 119.7(3) . . ?
C48 C54 C53 122.1(4) . . ?
C54 C48 C47 121.0(3) . . ?
C49 C48 C47 124.5(5) . . ?
C49 C48 C54 114.1(5) . . ?
C33 C32 C31 120.7(3) . . ?
C33 C32 C43 117.7(5) . . ?
C43 C32 C31 121.5(5) . . ?
C23 C29 H29 121.0 . . ?
C28 C29 C23 118.1(4) . . ?
C28 C29 H29 121.0 . . ?
C30 C35 H35 119.0 . . ?
C30 C35 C34 121.9(4) . . ?
C34 C35 H35 119.0 . . ?
O3 C014 O4 121.3(4) . . ?
O3 C014 C28 120.0(6) . . ?
O4 C014 C28 118.6(6) . . ?
C11 C13 H13 118.4 . . ?
C14 C13 C11 123.1(4) . . ?
C14 C13 H13 118.4 . . ?
C18 C17 C19 120.8(5) . . ?
C18 C17 C14 119.9(3) . . ?
C14 C17 C19 119.4(4) . . ?
C29 C28 C014 117.6(5) . . ?
C27 C28 C29 122.7(4) . . ?
C27 C28 C014 119.8(6) . . ?
O1 C19 O2 124.1(4) . . ?
O1 C19 C17 119.0(5) . . ?
O2 C19 C17 116.9(5) . . ?
C13 C14 C17 119.6(4) . . ?
C13 C14 H14 120.2 . . ?
C17 C14 H14 120.2 . . ?
C61 O8 C59 129.0(7) . . ?
C58 C53 C54 119.2(5) . . ?
C51 C53 C54 120.3(6) . . ?
C51 C53 C58 120.0(6) . . ?
C32 C33 C34 119.4(4) . . ?
C32 C33 C40 120.3(4) . . ?
C40 C33 C34 120.3(5) . . ?
C26 C27 C28 119.4(5) . . ?
C26 C27 H27 120.3 . . ?
C28 C27 H27 120.3 . . ?
C35 C34 C33 118.5(4) . . ?
C36 C34 C35 125.3(6) . . ?
C36 C34 C33 116.2(6) . . ?
C41 C40 C33 120.3(6) . . ?
C41 C40 C38 119.7(7) . . ?
C38 C40 C33 120.0(7) . . ?
C55 C57 H57 118.0 . . ?
C55 C57 C01M 124.1(7) . . ?
C01M C57 H57 118.0 . . ?
C53 C58 C01M 123.3(6) . . ?
C53 C58 C59 120.0(8) . . ?
C01M C58 C59 116.6(8) . . ?
C32 C43 H43 118.5 . . ?
C42 C43 C32 123.1(8) . . ?
C42 C43 H43 118.5 . . ?
C57 C01M C58 115.8(7) . . ?
C57 C01M H01M 122.1 . . ?
C58 C01M H01M 122.1 . . ?
C40 C41 C44 124.0(10) . . ?
C40 C41 C42 119.7(7) . . ?
C42 C41 C44 115.8(10) . . ?
C53 C51 C50 119.3(8) . . ?
C53 C51 C61 122.1(9) . . ?
C50 C51 C61 117.9(10) . . ?
C48 C49 H49 119.0 . . ?
C48 C49 C50 122.0(8) . . ?
C50 C49 H49 119.0 . . ?
C34 C36 H36 117.4 . . ?
C34 C36 C37 125.1(10) . . ?
C37 C36 H36 117.4 . . ?
C40 C38 C37 120.6(9) . . ?
C40 C38 C45 119.9(10) . . ?
C37 C38 C45 118.7(12) . . ?
C51 C50 C49 121.0(9) . . ?
C51 C50 H50 119.5 . . ?
C49 C50 H50 119.5 . . ?
O6 C44 C41 119.4(13) . . ?
O6 C44 O5 128.7(10) . . ?
O5 C44 C41 110.7(12) . . ?
O8 C59 C58 116.0(9) . . ?
O9 C59 O8 123.9(7) . . ?
O9 C59 C58 117.2(8) . . ?
C36 C37 C38 116.9(12) . . ?
C36 C37 H37 121.6 . . ?
C38 C37 H37 121.6 . . ?
O8 C61 O10 133.9(9) . . ?
O8 C61 C51 111.4(10) . . ?
O10 C61 C51 114.7(11) . . ?
C45 O5 C44 131.4(9) . . ?
C43 C42 C41 118.2(8) . . ?
C43 C42 H42 120.9 . . ?
C41 C42 H42 120.9 . . ?
O5 C45 C38 114.1(12) . . ?
O5 C45 O7 130.4(12) . . ?
O7 C45 C38 115.2(12) . . ?

loop_
_geom_bond_atom_site_label_1
_geom_bond_atom_site_label_2
_geom_bond_distance
_geom_bond_site_symmetry_2
_geom_bond_publ_flag
S001 C4 1.759(3) . ?
S001 C6 1.779(3) . ?
S002 C4 1.754(3) . ?
S002 C5 1.763(2) . ?
S003 C3 1.751(3) . ?
S003 C1 1.768(3) . ?
S004 C3 1.760(3) . ?
S004 C2 1.758(3) . ?
O1 C19 1.202(6) . ?
C4 C3 1.318(4) . ?
O3 C014 1.222(8) . ?
C2 C1 1.354(4) . ?
C2 C30 1.471(4) . ?
C5 C6 1.340(4) . ?
C5 C46 1.488(4) . ?
C1 C20 1.474(4) . ?
C7 C6 1.475(3) . ?
C7 C8 1.410(4) . ?
C7 C12 1.389(4) . ?
C11 C10 1.414(5) . ?
C11 C12 1.401(4) . ?
C11 C13 1.384(5) . ?
C8 H8 0.9500 . ?
C8 C9 1.380(4) . ?
C10 C9 1.403(5) . ?
C10 C18 1.425(4) . ?
C12 H12 0.9500 . ?
C46 C56 1.390(4) . ?
C46 C47 1.396(4) . ?
C30 C31 1.394(4) . ?
C30 C35 1.386(5) . ?
C9 H9 0.9500 . ?
O4 C014 1.295(8) . ?
C25 H25 0.9500 . ?
C25 C20 1.393(5) . ?
C25 C24 1.418(4) . ?
C20 C21 1.426(4) . ?
C24 C23 1.394(6) . ?
C24 C26 1.419(7) . ?
C56 H56 0.9500 . ?
C56 C55 1.408(4) . ?
O2 C19 1.278(6) . ?
C23 C22 1.423(7) . ?
C23 C29 1.430(5) . ?
C47 H47 0.9500 . ?
C47 C48 1.407(5) . ?
C18 H18 0.9500 . ?
C18 C17 1.301(6) . ?
C21 H21 0.9500 . ?
C21 C22 1.378(4) . ?
C55 C54 1.411(5) . ?
C55 C57 1.311(8) . ?
C31 H31 0.9500 . ?
C31 C32 1.402(5) . ?
C22 H22 0.9500 . ?
C26 H26 0.9500 . ?
C26 C27 1.345(5) . ?
C54 C48 1.396(6) . ?
C54 C53 1.422(5) . ?
C48 C49 1.350(10) . ?
C32 C33 1.393(6) . ?
C32 C43 1.394(8) . ?
C29 H29 0.9500 . ?
C29 C28 1.387(7) . ?
C35 H35 0.9500 . ?
C35 C34 1.404(5) . ?
C014 C28 1.489(6) . ?
C13 H13 0.9500 . ?
C13 C14 1.357(5) . ?
C17 C19 1.508(5) . ?
C17 C14 1.407(6) . ?
C28 C27 1.375(8) . ?
C14 H14 0.9500 . ?
O8 C59 1.308(11) . ?
O8 C61 1.277(16) . ?
C53 C58 1.296(10) . ?
C53 C51 1.288(11) . ?
C33 C34 1.424(6) . ?
C33 C40 1.404(6) . ?
C27 H27 0.9500 . ?
C34 C36 1.365(11) . ?
C40 C41 1.350(11) . ?
C40 C38 1.368(15) . ?
C57 H57 0.9500 . ?
C57 C01M 1.364(9) . ?
O6 C44 1.258(17) . ?
O9 C59 1.284(13) . ?
C58 C01M 1.414(12) . ?
C58 C59 1.506(10) . ?
C43 H43 0.9500 . ?
C43 C42 1.350(10) . ?
C01M H01M 0.9500 . ?
O10 C61 1.303(17) . ?
C41 C44 1.494(14) . ?
C41 C42 1.437(14) . ?
C51 C50 1.359(14) . ?
C51 C61 1.583(12) . ?
C49 H49 0.9500 . ?
C49 C50 1.407(12) . ?
C36 H36 0.9500 . ?
C36 C37 1.385(14) . ?
C38 C37 1.404(17) . ?
C38 C45 1.539(16) . ?
C50 H50 0.9500 . ?
C44 O5 1.392(18) . ?
C37 H37 0.9500 . ?
O5 C45 1.293(15) . ?
O7 C45 1.308(17) . ?
C42 H42 0.9500 . ?

loop_
_geom_torsion_atom_site_label_1
_geom_torsion_atom_site_label_2
_geom_torsion_atom_site_label_3
_geom_torsion_atom_site_label_4
_geom_torsion
_geom_torsion_site_symmetry_1
_geom_torsion_site_symmetry_2
_geom_torsion_site_symmetry_3
_geom_torsion_site_symmetry_4
_geom_torsion_publ_flag
S001 C4 C3 S003 -177.12(14) . . . . ?
S001 C4 C3 S004 4.4(4) . . . . ?
S002 C4 C3 S003 2.1(4) . . . . ?
S002 C4 C3 S004 -176.43(14) . . . . ?
S002 C5 C6 S001 -2.3(3) . . . . ?
S002 C5 C6 C7 171.7(2) . . . . ?
S002 C5 C46 C56 -47.7(3) . . . . ?
S002 C5 C46 C47 132.9(3) . . . . ?
S003 C1 C20 C25 18.9(4) . . . . ?
S003 C1 C20 C21 -159.9(3) . . . . ?
S004 C2 C1 S003 2.5(3) . . . . ?
S004 C2 C1 C20 179.9(2) . . . . ?
S004 C2 C30 C31 -126.5(3) . . . . ?
S004 C2 C30 C35 51.5(4) . . . . ?
C4 S001 C6 C5 -5.1(2) . . . . ?
C4 S001 C6 C7 179.97(18) . . . . ?
C4 S002 C5 C6 8.4(2) . . . . ?
C4 S002 C5 C46 -173.2(2) . . . . ?
C3 S003 C1 C2 -3.4(2) . . . . ?
C3 S003 C1 C20 178.8(2) . . . . ?
C3 S004 C2 C1 -0.2(2) . . . . ?
C3 S004 C2 C30 174.1(2) . . . . ?
O3 C014 C28 C29 -5.4(7) . . . . ?
O3 C014 C28 C27 173.3(4) . . . . ?
C2 S004 C3 S003 -2.11(17) . . . . ?
C2 S004 C3 C4 176.5(2) . . . . ?
C2 C1 C20 C25 -158.6(3) . . . . ?
C2 C1 C20 C21 22.6(5) . . . . ?
C2 C30 C31 C32 177.7(3) . . . . ?
C2 C30 C35 C34 -179.6(5) . . . . ?
C5 S002 C4 S001 -11.41(16) . . . . ?
C5 S002 C4 C3 169.3(2) . . . . ?
C5 C46 C56 C55 -174.8(3) . . . . ?
C5 C46 C47 C48 174.9(3) . . . . ?
C1 S003 C3 S004 3.13(17) . . . . ?
C1 S003 C3 C4 -175.5(2) . . . . ?
C1 C2 C30 C31 47.0(5) . . . . ?
C1 C2 C30 C35 -135.0(4) . . . . ?
C1 C20 C21 C22 -175.9(3) . . . . ?
C7 C8 C9 C10 1.4(4) . . . . ?
C11 C10 C9 C8 -2.2(4) . . . . ?
C11 C10 C18 C17 -1.2(5) . . . . ?
C11 C13 C14 C17 1.7(6) . . . . ?
C6 S001 C4 S002 10.57(16) . . . . ?
C6 S001 C4 C3 -170.2(2) . . . . ?
C6 C5 C46 C56 130.5(3) . . . . ?
C6 C5 C46 C47 -48.9(4) . . . . ?
C6 C7 C8 C9 178.6(3) . . . . ?
C6 C7 C12 C11 179.5(2) . . . . ?
C8 C7 C6 S001 -24.1(3) . . . . ?
C8 C7 C6 C5 161.9(3) . . . . ?
C8 C7 C12 C11 -3.2(4) . . . . ?
C10 C11 C12 C7 2.5(4) . . . . ?
C10 C11 C13 C14 -0.9(6) . . . . ?
C10 C18 C17 C19 -178.6(3) . . . . ?
C10 C18 C17 C14 2.0(6) . . . . ?
C12 C7 C6 S001 153.2(2) . . . . ?
C12 C7 C6 C5 -20.9(4) . . . . ?
C12 C7 C8 C9 1.3(4) . . . . ?
C12 C11 C10 C9 0.2(4) . . . . ?
C12 C11 C10 C18 179.3(3) . . . . ?
C12 C11 C13 C14 -179.6(4) . . . . ?
C46 C5 C6 S001 179.6(2) . . . . ?
C46 C5 C6 C7 -6.4(5) . . . . ?
C46 C56 C55 C54 -0.9(6) . . . . ?
C46 C56 C55 C57 178.5(5) . . . . ?
C46 C47 C48 C54 0.8(6) . . . . ?
C46 C47 C48 C49 173.8(7) . . . . ?
C30 C2 C1 S003 -170.9(2) . . . . ?
C30 C2 C1 C20 6.6(5) . . . . ?
C30 C31 C32 C33 0.8(7) . . . . ?
C30 C31 C32 C43 179.9(6) . . . . ?
C30 C35 C34 C33 2.9(9) . . . . ?
C30 C35 C34 C36 -173.6(10) . . . . ?
C9 C10 C18 C17 177.8(3) . . . . ?
O4 C014 C28 C29 171.4(4) . . . . ?
O4 C014 C28 C27 -9.9(7) . . . . ?
C25 C20 C21 C22 5.4(5) . . . . ?
C25 C24 C23 C22 2.4(5) . . . . ?
C25 C24 C23 C29 -175.4(3) . . . . ?
C25 C24 C26 C27 177.1(3) . . . . ?
C20 C25 C24 C23 0.4(5) . . . . ?
C20 C25 C24 C26 178.7(3) . . . . ?
C20 C21 C22 C23 -2.8(5) . . . . ?
C24 C25 C20 C1 177.0(3) . . . . ?
C24 C25 C20 C21 -4.3(5) . . . . ?
C24 C23 C22 C21 -1.2(6) . . . . ?
C24 C23 C29 C28 -3.8(6) . . . . ?
C24 C26 C27 C28 0.1(6) . . . . ?
C56 C46 C47 C48 -4.5(5) . . . . ?
C56 C55 C54 C48 -2.8(6) . . . . ?
C56 C55 C54 C53 174.6(4) . . . . ?
C56 C55 C57 C01M -171.9(7) . . . . ?
C23 C24 C26 C27 -4.6(6) . . . . ?
C23 C29 C28 C014 178.0(4) . . . . ?
C23 C29 C28 C27 -0.7(6) . . . . ?
C47 C46 C56 C55 4.6(5) . . . . ?
C47 C48 C49 C50 178.2(9) . . . . ?
C18 C10 C9 C8 178.8(3) . . . . ?
C18 C17 C19 O1 0.8(6) . . . . ?
C18 C17 C19 O2 180.0(4) . . . . ?
C18 C17 C14 C13 -2.3(6) . . . . ?
C55 C54 C48 C47 2.9(7) . . . . ?
C55 C54 C48 C49 -170.8(7) . . . . ?
C55 C54 C53 C58 -0.7(9) . . . . ?
C55 C54 C53 C51 171.0(7) . . . . ?
C55 C57 C01M C58 -4.4(14) . . . . ?
C31 C30 C35 C34 -1.6(7) . . . . ?
C31 C32 C33 C34 0.6(8) . . . . ?
C31 C32 C33 C40 177.5(6) . . . . ?
C31 C32 C43 C42 -179.8(9) . . . . ?
C22 C23 C29 C28 178.6(4) . . . . ?
C26 C24 C23 C22 -175.9(3) . . . . ?
C26 C24 C23 C29 6.3(5) . . . . ?
C54 C55 C57 C01M 7.5(11) . . . . ?
C54 C48 C49 C50 -8.4(14) . . . . ?
C54 C53 C58 C01M 3.9(13) . . . . ?
C54 C53 C58 C59 -173.1(8) . . . . ?
C54 C53 C51 C50 6.8(16) . . . . ?
C54 C53 C51 C61 177.4(12) . . . . ?
C48 C54 C53 C58 176.7(6) . . . . ?
C48 C54 C53 C51 -11.7(10) . . . . ?
C48 C49 C50 C51 4(2) . . . . ?
C32 C33 C34 C35 -2.3(9) . . . . ?
C32 C33 C34 C36 174.4(9) . . . . ?
C32 C33 C40 C41 7.8(13) . . . . ?
C32 C33 C40 C38 -169.6(11) . . . . ?
C32 C43 C42 C41 -2.8(18) . . . . ?
C29 C23 C22 C21 176.5(3) . . . . ?
C29 C28 C27 C26 2.5(6) . . . . ?
C35 C30 C31 C32 -0.3(6) . . . . ?
C35 C34 C36 C37 178.4(15) . . . . ?
C014 C28 C27 C26 -176.1(4) . . . . ?
C13 C11 C10 C9 -178.5(3) . . . . ?
C13 C11 C10 C18 0.6(4) . . . . ?
C13 C11 C12 C7 -178.9(3) . . . . ?
C19 C17 C14 C13 178.4(4) . . . . ?
C14 C17 C19 O1 -179.8(4) . . . . ?
C14 C17 C19 O2 -0.7(6) . . . . ?
C53 C54 C48 C47 -174.4(4) . . . . ?
C53 C54 C48 C49 11.9(9) . . . . ?
C53 C58 C01M C57 -1.6(15) . . . . ?
C53 C58 C59 O8 -10.4(16) . . . . ?
C53 C58 C59 O9 -171.8(10) . . . . ?
C53 C51 C50 C49 -3(2) . . . . ?
C53 C51 C61 O8 2(2) . . . . ?
C53 C51 C61 O10 -178.1(14) . . . . ?
C33 C32 C43 C42 -0.6(14) . . . . ?
C33 C34 C36 C37 2(2) . . . . ?
C33 C40 C41 C44 177.6(14) . . . . ?
C33 C40 C41 C42 -11.3(17) . . . . ?
C33 C40 C38 C37 -11(2) . . . . ?
C33 C40 C38 C45 179.5(13) . . . . ?
C34 C33 C40 C41 -175.4(9) . . . . ?
C34 C33 C40 C38 7.2(14) . . . . ?
C34 C36 C37 C38 -6(3) . . . . ?
C40 C33 C34 C35 -179.2(6) . . . . ?
C40 C33 C34 C36 -2.5(12) . . . . ?
C40 C41 C44 O6 173.5(17) . . . . ?
C40 C41 C44 O5 5(3) . . . . ?
C40 C41 C42 C43 8.8(18) . . . . ?
C40 C38 C37 C36 10(3) . . . . ?
C40 C38 C45 O5 0(3) . . . . ?
C40 C38 C45 O7 -174.0(17) . . . . ?
C57 C55 C54 C48 177.7(5) . . . . ?
C57 C55 C54 C53 -4.8(7) . . . . ?
O6 C44 O5 C45 -170(2) . . . . ?
C58 C53 C51 C50 178.4(11) . . . . ?
C58 C53 C51 C61 -11.0(17) . . . . ?
C43 C32 C33 C34 -178.6(7) . . . . ?
C43 C32 C33 C40 -1.7(10) . . . . ?
C01M C58 C59 O8 172.5(10) . . . . ?
C01M C58 C59 O9 11.0(16) . . . . ?
C41 C40 C38 C37 171.3(16) . . . . ?
C41 C40 C38 C45 2(2) . . . . ?
C41 C44 O5 C45 -3(3) . . . . ?
C51 C53 C58 C01M -167.8(10) . . . . ?
C51 C53 C58 C59 15.2(14) . . . . ?
C38 C40 C41 C44 -5(2) . . . . ?
C38 C40 C41 C42 166.2(13) . . . . ?
C50 C51 C61 O8 172.3(14) . . . . ?
C50 C51 C61 O10 -7(2) . . . . ?
C44 C41 C42 C43 -179.3(15) . . . . ?
C44 O5 C45 C38 0(3) . . . . ?
C44 O5 C45 O7 174(2) . . . . ?
C59 O8 C61 O10 -177(2) . . . . ?
C59 O8 C61 C51 3(3) . . . . ?
C59 C58 C01M C57 175.5(9) . . . . ?
C37 C38 C45 O5 -169.1(18) . . . . ?
C37 C38 C45 O7 16(3) . . . . ?
C61 O8 C59 O9 160.7(17) . . . . ?
C61 O8 C59 C58 1(2) . . . . ?
C61 C51 C50 C49 -174.4(14) . . . . ?
C42 C41 C44 O6 2(3) . . . . ?
C42 C41 C44 O5 -166.4(14) . . . . ?
C45 C38 C37 C36 179.7(17) . . . . ?

loop_
_smtbx_masks_void_nr
_smtbx_masks_void_average_x
_smtbx_masks_void_average_y
_smtbx_masks_void_average_z
_smtbx_masks_void_volume
_smtbx_masks_void_count_electrons
_smtbx_masks_void_content
1 -0.793 0.000 0.000 2275.7 386.6 '2 DMF'
